data_7033584
loop_
_publ_author_name
'Gomez, G. E.'
'Bernini, M. C.'
'Brusau, E. V.'
'Narda, G. E.'
'Vega, D.'
'Kaczmarek, A. M.'
'Van Deun, R.'
'Nazzarro, M.'

_publ_section_title
;
 Layered exfoliable crystalline materials based on Sm-, Eu- and
 Eu/Gd-2-phenylsuccinate frameworks. Crystal structure, topology and
 luminescence properties.
;
_journal_issue 7
_journal_name_full 'Dalton transactions (Cambridge, England : 2003)'
_journal_page_first 3417
_journal_page_last 3429
_journal_paper_doi 10.1039/c4dt02844a
_journal_volume 44
_journal_year 2015
_chemical_formula_moiety 'Eu2 . (C10H8O4)3 . H2O'
_chemical_formula_sum 'C30 H26 Eu2 O13'
_chemical_formula_weight 898.43
_space_group_crystal_system monoclinic
_space_group_IT_number 14
_space_group_name_Hall '-P 2ybc'
_space_group_name_H-M_alt 'P 1 21/c 1'
_symmetry_cell_setting monoclinic
_symmetry_space_group_name_Hall '-P 2ybc'
_symmetry_space_group_name_H-M 'P 1 21/c 1'
_atom_sites_solution_hydrogens mixed
_audit_creation_method SHELXL-2014/7
_audit_update_record
;
2014-12-09 deposited with the CCDC.
2015-01-08 downloaded from the CCDC.
;
_cell_angle_alpha 90
_cell_angle_beta 100.430(5)
_cell_angle_gamma 90
_cell_formula_units_Z 4
_cell_length_a 15.1320(9)
_cell_length_b 18.0343(13)
_cell_length_c 11.0712(5)
_cell_measurement_reflns_used 4133
_cell_measurement_temperature 170(2)
_cell_measurement_theta_max 28.7981
_cell_measurement_theta_min 3.5726
_cell_volume 2971.4(3)
_computing_cell_refinement
;
CrysAlisPro, Agilent Technologies,
Version 1.171.36.21 (release 14-08-2012 CrysAlis171 .NET)
(compiled Sep 14 2012,17:21:16)
;
_computing_data_collection
;
CrysAlisPro, Agilent Technologies,
Version 1.171.36.21 (release 14-08-2012 CrysAlis171 .NET)
(compiled Sep 14 2012,17:21:16)
;
_computing_data_reduction
;
CrysAlisPro, Agilent Technologies,
Version 1.171.36.21 (release 14-08-2012 CrysAlis171 .NET)
(compiled Sep 14 2012,17:21:16)
;
_computing_molecular_graphics
;
ATOMS and MERCURY 2.0 
Dowty, E. ATOMS for Windows, a computer program for displaying atomic 
structure, Version 3.1; Shape Software: Kingsport, TN, 1995 
and Mercury CSD 2.0 - new features for the visualization and 
investigation of crystal structures, C. F. Macrae, I. J. Bruno, 
J. A. Chisholm, P. R. Edgington, P. McCabe, E. Pidcock, 
L. Rodriguez-Monge, R. Taylor, J. van de Streek and P. A. Wood, 
J. Appl. Cryst., 41 (2008) 466-470
;
_computing_publication_material
;
SHELXTL 
SHELXTL, version 5.0; Siemens Analytical X-ray Instruments Inc. 
Madison, WI, 1995
;
_computing_structure_refinement 'SHELXL-2014/7 (Sheldrick, 2014)'
_computing_structure_solution 'SHELXS-97 (Sheldrick, 1990)'
_diffrn_ambient_temperature 170(2)
_diffrn_detector_area_resol_mean 16.1158
_diffrn_measured_fraction_theta_full 0.997
_diffrn_measured_fraction_theta_max 0.869
_diffrn_measurement_details
;
  1 omega  -13.00   28.00   1.0000   97.5350
omega____ theta____ kappa____ phi______ frames
    -      -21.2927   57.0000  -90.0000 41

  2 omega    1.00   64.00   1.0000   97.5350
omega____ theta____ kappa____ phi______ frames
    -       21.0583   57.0000 -120.0000 63

  3 omega  -25.00   24.00   1.0000   97.5350
omega____ theta____ kappa____ phi______ frames
    -      -21.2927  -99.0000  -30.0000 49

  4 omega   -7.00   66.00   1.0000   97.5350
omega____ theta____ kappa____ phi______ frames
    -       21.0583  -99.0000  120.0000 73

  5 omega   36.00   85.00   1.0000   97.5350
omega____ theta____ kappa____ phi______ frames
    -       21.0583  178.0000  150.0000 49

;
_diffrn_measurement_device_type 'Xcalibur, Eos, Gemini'
_diffrn_measurement_method '\w scans'
_diffrn_orient_matrix_UB_11 0.0397530000
_diffrn_orient_matrix_UB_12 0.0168396000
_diffrn_orient_matrix_UB_13 0.0715663000
_diffrn_orient_matrix_UB_21 0.0051817000
_diffrn_orient_matrix_UB_22 -0.0288326000
_diffrn_orient_matrix_UB_23 0.0490750000
_diffrn_orient_matrix_UB_31 0.0254496000
_diffrn_orient_matrix_UB_32 -0.0205046000
_diffrn_orient_matrix_UB_33 -0.0106459000
_diffrn_radiation_monochromator graphite
_diffrn_radiation_source 'Enhance (Mo) X-ray Source'
_diffrn_radiation_type MoK\a
_diffrn_radiation_wavelength 0.71073
_diffrn_reflns_av_R_equivalents 0.0718
_diffrn_reflns_av_unetI/netI 0.0890
_diffrn_reflns_Laue_measured_fraction_full 0.997
_diffrn_reflns_Laue_measured_fraction_max 0.869
_diffrn_reflns_limit_h_max 20
_diffrn_reflns_limit_h_min -19
_diffrn_reflns_limit_k_max 18
_diffrn_reflns_limit_k_min -24
_diffrn_reflns_limit_l_max 14
_diffrn_reflns_limit_l_min -14
_diffrn_reflns_number 14326
_diffrn_reflns_point_group_measured_fraction_full 0.997
_diffrn_reflns_point_group_measured_fraction_max 0.869
_diffrn_reflns_theta_full 25.242
_diffrn_reflns_theta_max 28.976
_diffrn_reflns_theta_min 3.743
_exptl_absorpt_coefficient_mu 4.252
_exptl_absorpt_correction_T_max 0.80
_exptl_absorpt_correction_T_min 0.56
_exptl_absorpt_correction_type multi-scan
_exptl_absorpt_process_details
;
CrysAlisPro, Agilent Technologies,
Version 1.171.36.21 (release 14-08-2012 CrysAlis171 .NET)
(compiled Sep 14 2012,17:21:16)
Empirical absorption correction using spherical harmonics,
 implemented in SCALE3 ABSPACK scaling algorithm.
;
_exptl_crystal_colour colorless
_exptl_crystal_density_diffrn 2.008
_exptl_crystal_description 'square pyramid'
_exptl_crystal_F_000 1744
_exptl_crystal_size_max 0.2294
_exptl_crystal_size_mid 0.1158
_exptl_crystal_size_min 0.0524
_refine_diff_density_max 2.110
_refine_diff_density_min -2.169
_refine_diff_density_rms 0.219
_refine_ls_extinction_method none
_refine_ls_goodness_of_fit_ref 1.067
_refine_ls_hydrogen_treatment mixed
_refine_ls_matrix_type full
_refine_ls_number_parameters 412
_refine_ls_number_reflns 6851
_refine_ls_number_restraints 139
_refine_ls_restrained_S_all 1.061
_refine_ls_R_factor_all 0.0893
_refine_ls_R_factor_gt 0.0565
_refine_ls_shift/su_max 0.001
_refine_ls_shift/su_mean 0.000
_refine_ls_structure_factor_coef Fsqd
_refine_ls_weighting_details 'w=1/[\s^2^(Fo^2^)+(0.0207P)^2^+25.7821P] where P=(Fo^2^+2Fc^2^)/3'
_refine_ls_weighting_scheme calc
_refine_ls_wR_factor_gt 0.1034
_refine_ls_wR_factor_ref 0.1163
_reflns_Friedel_coverage 0.000
_reflns_number_gt 5070
_reflns_number_total 6851
_reflns_threshold_expression 'I > 2\s(I)'
_cod_data_source_file c4dt02844a2.cif
_cod_data_source_block Eu-psa
_cod_depositor_comments 'Adding full bibliography for 7033583--7033585.cif.'
_cod_original_cell_volume 2971.3(3)
_cod_database_code 7033584
_shelx_shelxl_version_number 2014/7
_shelx_space_group_comment
;
The symmetry employed for this shelxl refinement is uniquely defined
by the following loop, which should always be used as a source of
symmetry information in preference to the above space-group names.
They are only intended as comments.
;
_chemical_oxdiff_formula 'C30 H26 O13 Eu2'

loop_
_space_group_symop_operation_xyz
'x, y, z'
'-x, y+1/2, -z+1/2'
'-x, -y, -z'
'x, -y-1/2, z-1/2'

loop_
_atom_site_label
_atom_site_type_symbol
_atom_site_fract_x
_atom_site_fract_y
_atom_site_fract_z
_atom_site_U_iso_or_equiv
_atom_site_adp_type
_atom_site_occupancy
_atom_site_site_symmetry_order
_atom_site_calc_flag
_atom_site_refinement_flags_posn
_atom_site_refinement_flags_adp
Eu2 Eu 0.96195(3) 0.88864(2) 0.22870(4) 0.02096(11) Uani 1 1 d . .
Eu1 Eu 0.94014(3) 0.80696(2) 0.55852(4) 0.02064(11) Uani 1 1 d . .
O1W O 0.9875(5) 1.0165(4) 0.1820(8) 0.0484(19) Uani 1 1 d D .
H2W H 0.958(3) 1.055(3) 0.204(8) 0.073 Uiso 1 1 d D U
H1W H 1.005(7) 1.025(6) 0.113(6) 0.073 Uiso 1 1 d D U
C1A C 0.8307(6) 0.9548(5) 0.4278(8) 0.0261(19) Uani 1 1 d . .
C2A C 0.7686(5) 1.0182(5) 0.4483(8) 0.0214(17) Uani 1 1 d . U
H2A H 0.7501 1.0100 0.5275 0.026 Uiso 1 1 calc R U
C3A C 0.8189(6) 1.0910(5) 0.4560(8) 0.0270(19) Uani 1 1 d . .
H3A1 H 0.8418 1.0983 0.3806 0.032 Uiso 1 1 calc R U
H3A2 H 0.7773 1.1310 0.4629 0.032 Uiso 1 1 calc R U
C4A C 0.8956(5) 1.0947(5) 0.5627(8) 0.0229(18) Uani 1 1 d . .
C5A C 0.6841(6) 1.0227(5) 0.3507(9) 0.032(2) Uani 1 1 d . U
C6A C 0.6034(7) 1.0318(9) 0.3862(12) 0.074(5) Uani 1 1 d . U
H6A H 0.6000 1.0309 0.4692 0.089 Uiso 1 1 calc R U
C7A C 0.5249(8) 1.0424(12) 0.2977(14) 0.104(7) Uani 1 1 d . U
H7A H 0.4697 1.0483 0.3222 0.125 Uiso 1 1 calc R U
C8A C 0.5301(8) 1.0439(10) 0.1782(13) 0.083(5) Uani 1 1 d . U
H8A H 0.4782 1.0508 0.1201 0.100 Uiso 1 1 calc R U
C9A C 0.6086(8) 1.0356(9) 0.1415(12) 0.073(4) Uani 1 1 d . U
H9A H 0.6110 1.0364 0.0581 0.088 Uiso 1 1 calc R U
C10A C 0.6861(7) 1.0258(7) 0.2263(10) 0.052(3) Uani 1 1 d . U
H10A H 0.7407 1.0212 0.1996 0.063 Uiso 1 1 calc R U
O1A O 0.8447(4) 0.9058(4) 0.5100(5) 0.0312(15) Uani 1 1 d . .
O2A O 0.8678(4) 0.9592(4) 0.3344(5) 0.0295(14) Uani 1 1 d . .
O3A O 0.9717(4) 1.1179(3) 0.5474(5) 0.0250(13) Uani 1 1 d . .
O4A O 0.8859(4) 1.0766(4) 0.6667(6) 0.0410(18) Uani 1 1 d . .
C1B C 1.0727(5) 0.6617(5) 0.5060(7) 0.0246(19) Uani 1 1 d . .
C2B C 1.1592(5) 0.6496(5) 0.4575(8) 0.0250(18) Uani 1 1 d . U
H2B H 1.1563 0.6010 0.4172 0.030 Uiso 1 1 calc R U
C3B C 1.1657(6) 0.7090(6) 0.3629(8) 0.032(2) Uani 1 1 d . .
H3B1 H 1.2164 0.6986 0.3231 0.038 Uiso 1 1 calc R U
H3B2 H 1.1758 0.7567 0.4033 0.038 Uiso 1 1 calc R U
C4B C 1.0804(6) 0.7121(5) 0.2671(8) 0.0267(19) Uani 1 1 d . .
C5B C 1.2374(6) 0.6493(6) 0.5661(8) 0.034(2) Uani 1 1 d . U
C6B C 1.2534(8) 0.5867(8) 0.6349(13) 0.074(4) Uani 1 1 d . U
H6B H 1.2163 0.5458 0.6138 0.089 Uiso 1 1 calc R U
C7B C 1.3234(9) 0.5812(11) 0.7363(14) 0.095(5) Uani 1 1 d . U
H7B H 1.3356 0.5368 0.7788 0.114 Uiso 1 1 calc R U
C8B C 1.3732(9) 0.6438(11) 0.7708(15) 0.094(5) Uani 1 1 d . U
H8B H 1.4156 0.6437 0.8430 0.113 Uiso 1 1 calc R U
C9B C 1.3609(10) 0.7067(11) 0.6994(16) 0.109(6) Uani 1 1 d . U
H9B H 1.3983 0.7473 0.7204 0.130 Uiso 1 1 calc R U
C10B C 1.2932(9) 0.7101(8) 0.5965(14) 0.079(4) Uani 1 1 d . U
H10B H 1.2855 0.7527 0.5484 0.095 Uiso 1 1 calc R U
O1B O 1.0411(4) 0.7715(3) 0.2320(5) 0.0278(14) Uani 1 1 d . .
O2B O 1.0496(4) 0.6473(4) 0.2226(6) 0.0369(16) Uani 1 1 d . .
O3B O 1.0376(4) 0.7261(4) 0.4864(6) 0.0332(15) Uani 1 1 d . .
O4B O 1.0416(4) 0.6093(4) 0.5603(5) 0.0277(14) Uani 1 1 d . .
C1C C 0.8392(5) 0.7367(5) 0.2970(7) 0.0227(18) Uani 1 1 d . .
C2C C 0.7508(5) 0.7219(6) 0.3401(8) 0.0267(19) Uani 1 1 d . U
H2C H 0.7434 0.7590 0.4022 0.032 Uiso 1 1 calc R U
C3C C 0.7517(6) 0.6451(6) 0.3982(8) 0.035(2) Uani 1 1 d . .
H3C1 H 0.6924 0.6347 0.4158 0.042 Uiso 1 1 calc R U
H3C2 H 0.7641 0.6085 0.3392 0.042 Uiso 1 1 calc R U
C4C C 0.8197(6) 0.6364(6) 0.5147(8) 0.033(2) Uani 1 1 d . .
C5C C 0.6777(6) 0.7335(7) 0.2284(9) 0.040(2) Uani 1 1 d . U
C6C C 0.6567(7) 0.6802(8) 0.1386(9) 0.052(3) Uani 1 1 d . U
H6C H 0.6859 0.6346 0.1484 0.063 Uiso 1 1 calc R U
C7C C 0.5919(7) 0.6933(9) 0.0323(11) 0.066(3) Uani 1 1 d . U
H7C H 0.5768 0.6566 -0.0268 0.080 Uiso 1 1 calc R U
C8C C 0.5514(8) 0.7623(10) 0.0181(13) 0.077(4) Uani 1 1 d . U
H8C H 0.5093 0.7719 -0.0524 0.093 Uiso 1 1 calc R U
C9C C 0.5717(9) 0.8168(10) 0.1051(12) 0.080(4) Uani 1 1 d . U
H9C H 0.5428 0.8624 0.0950 0.096 Uiso 1 1 calc R U
C10C C 0.6368(7) 0.8023(8) 0.2095(11) 0.057(3) Uani 1 1 d . U
H10C H 0.6529 0.8397 0.2672 0.069 Uiso 1 1 calc R U
O1C O 0.8807(4) 0.7965(3) 0.3325(5) 0.0223(12) Uani 1 1 d . .
O2C O 0.8636(4) 0.6908(3) 0.2258(5) 0.0259(13) Uani 1 1 d . .
O3C O 0.8668(3) 0.6931(3) 0.5593(5) 0.0238(13) Uani 1 1 d . .
O4C O 0.8323(5) 0.5764(4) 0.5673(6) 0.049(2) Uani 1 1 d . .

loop_
_atom_site_aniso_label
_atom_site_aniso_U_11
_atom_site_aniso_U_22
_atom_site_aniso_U_33
_atom_site_aniso_U_23
_atom_site_aniso_U_13
_atom_site_aniso_U_12
Eu2 0.0303(2) 0.0199(2) 0.0129(2) -0.00034(17) 0.00436(16) 0.00008(18)
Eu1 0.0254(2) 0.0209(2) 0.0168(2) 0.00237(17) 0.00729(16) 0.00297(17)
O1W 0.067(5) 0.022(4) 0.060(5) 0.007(4) 0.021(4) 0.001(3)
C1A 0.029(4) 0.028(5) 0.020(4) -0.005(4) 0.001(4) -0.001(4)
C2A 0.024(4) 0.024(4) 0.017(4) -0.003(3) 0.007(3) 0.001(3)
C3A 0.031(4) 0.029(5) 0.021(4) -0.002(4) 0.003(4) 0.001(4)
C4A 0.025(4) 0.022(4) 0.023(4) -0.005(4) 0.007(4) 0.000(3)
C5A 0.031(4) 0.031(5) 0.032(4) -0.005(4) -0.003(3) 0.005(3)
C6A 0.033(4) 0.142(14) 0.046(6) -0.011(6) 0.001(4) 0.014(5)
C7A 0.035(5) 0.21(2) 0.061(6) -0.013(8) -0.006(5) 0.027(7)
C8A 0.040(5) 0.144(15) 0.056(6) -0.015(7) -0.014(4) 0.015(6)
C9A 0.050(5) 0.121(13) 0.041(5) -0.008(6) -0.012(4) 0.018(6)
C10A 0.040(5) 0.077(9) 0.034(4) -0.004(4) -0.006(3) 0.007(5)
O1A 0.042(4) 0.032(4) 0.019(3) 0.004(3) 0.005(3) 0.009(3)
O2A 0.038(3) 0.030(4) 0.022(3) 0.003(3) 0.008(3) 0.008(3)
O3A 0.033(3) 0.029(3) 0.011(3) -0.005(3) 0.000(2) -0.010(3)
O4A 0.033(3) 0.065(5) 0.024(4) -0.002(4) 0.003(3) -0.009(3)
C1B 0.027(4) 0.034(5) 0.013(4) -0.007(4) 0.003(3) 0.000(4)
C2B 0.023(4) 0.030(5) 0.022(4) 0.007(4) 0.005(3) 0.008(3)
C3B 0.028(4) 0.038(6) 0.029(5) 0.005(4) 0.005(4) 0.007(4)
C4B 0.033(5) 0.029(5) 0.018(4) 0.002(4) 0.002(4) 0.000(4)
C5B 0.023(4) 0.054(5) 0.023(4) 0.005(4) 0.000(3) 0.010(3)
C6B 0.062(7) 0.076(7) 0.068(7) 0.032(6) -0.032(6) -0.008(5)
C7B 0.067(8) 0.123(10) 0.075(8) 0.041(7) -0.041(7) -0.009(7)
C8B 0.061(8) 0.132(10) 0.075(9) 0.018(7) -0.026(7) -0.010(7)
C9B 0.079(9) 0.121(10) 0.099(10) 0.015(8) -0.053(8) -0.031(8)
C10B 0.069(7) 0.065(7) 0.086(9) 0.004(6) -0.029(6) -0.014(5)
O1B 0.029(3) 0.030(3) 0.024(3) 0.002(3) 0.003(3) 0.010(3)
O2B 0.040(4) 0.048(4) 0.021(3) -0.011(3) -0.002(3) 0.013(3)
O3B 0.033(3) 0.037(4) 0.032(4) 0.007(3) 0.013(3) 0.009(3)
O4B 0.033(3) 0.033(4) 0.018(3) 0.001(3) 0.007(3) 0.001(3)
C1C 0.028(4) 0.029(5) 0.011(4) 0.008(4) 0.005(3) 0.003(4)
C2C 0.021(4) 0.044(5) 0.016(4) -0.002(4) 0.005(3) -0.003(4)
C3C 0.029(5) 0.056(7) 0.018(5) 0.010(5) -0.001(4) -0.018(5)
C4C 0.036(5) 0.047(6) 0.015(4) -0.004(4) 0.004(4) -0.025(5)
C5C 0.025(4) 0.069(6) 0.023(4) 0.011(4) -0.003(3) -0.006(4)
C6C 0.046(5) 0.076(6) 0.028(4) 0.006(4) -0.011(4) -0.011(5)
C7C 0.049(6) 0.106(8) 0.034(5) 0.011(5) -0.017(5) -0.011(5)
C8C 0.054(7) 0.118(9) 0.052(7) 0.015(6) -0.012(6) 0.006(6)
C9C 0.067(7) 0.114(9) 0.049(6) 0.017(6) -0.014(5) 0.019(6)
C10C 0.048(5) 0.084(7) 0.038(5) 0.013(5) 0.001(4) 0.014(5)
O1C 0.028(3) 0.024(3) 0.015(3) -0.002(2) 0.004(2) -0.007(2)
O2C 0.032(3) 0.028(3) 0.019(3) -0.001(3) 0.010(3) -0.004(3)
O3C 0.025(3) 0.029(3) 0.016(3) -0.007(3) 0.001(2) -0.002(3)
O4C 0.060(5) 0.044(5) 0.032(4) 0.011(4) -0.015(4) -0.025(4)

loop_
_atom_type_symbol
_atom_type_description
_atom_type_scat_dispersion_real
_atom_type_scat_dispersion_imag
_atom_type_scat_source
C C 0.0033 0.0016 'International Tables Vol C Tables 4.2.6.8 and 6.1.1.4'
H H 0.0000 0.0000 'International Tables Vol C Tables 4.2.6.8 and 6.1.1.4'
O O 0.0106 0.0060 'International Tables Vol C Tables 4.2.6.8 and 6.1.1.4'
Eu Eu -0.1578 3.6682 'International Tables Vol C Tables 4.2.6.8 and 6.1.1.4'

loop_
_exptl_crystal_face_index_h
_exptl_crystal_face_index_k
_exptl_crystal_face_index_l
_exptl_crystal_face_perp_dist
_exptl_oxdiff_crystal_face_indexfrac_h
_exptl_oxdiff_crystal_face_indexfrac_k
_exptl_oxdiff_crystal_face_indexfrac_l
_exptl_oxdiff_crystal_face_x
_exptl_oxdiff_crystal_face_y
_exptl_oxdiff_crystal_face_z
26 -10 -12 0.0324 25.7239 -10.4309 -11.5136 0.0230 -0.1310 0.9911
-10 24 1 0.0487 -9.5685 23.6038 1.4763 0.1228 -0.6577 -0.7432
-20 -15 12 0.0399 -19.7427 -15.2004 12.1384 -0.1721 0.9317 -0.3200
20 14 -2 0.0203 19.8812 14.4062 -2.1735 0.8774 -0.4190 0.2337
-25 -9 5 0.0228 -24.7291 -9.0582 4.9213 -0.7834 0.3745 -0.4960

loop_
_geom_angle_atom_site_label_1
_geom_angle_atom_site_label_2
_geom_angle_atom_site_label_3
_geom_angle
_geom_angle_site_symmetry_1
_geom_angle_site_symmetry_3
O2A Eu2 O4B 143.8(2) . 4_575
O2A Eu2 O1W 74.1(2) . .
O4B Eu2 O1W 72.3(2) 4_575 .
O2A Eu2 O1B 143.1(2) . .
O4B Eu2 O1B 73.1(2) 4_575 .
O1W Eu2 O1B 137.6(2) . .
O2A Eu2 O4A 103.0(2) . 3_776
O4B Eu2 O4A 78.6(2) 4_575 3_776
O1W Eu2 O4A 71.6(3) . 3_776
O1B Eu2 O4A 78.3(2) . 3_776
O2A Eu2 O1C 74.8(2) . .
O4B Eu2 O1C 137.3(2) 4_575 .
O1W Eu2 O1C 148.9(2) . .
O1B Eu2 O1C 72.15(19) . .
O4A Eu2 O1C 117.0(2) 3_776 .
O2A Eu2 O4C 75.6(2) . 4_575
O4B Eu2 O4C 83.1(2) 4_575 4_575
O1W Eu2 O4C 74.9(3) . 4_575
O1B Eu2 O4C 123.7(2) . 4_575
O4A Eu2 O4C 145.4(3) 3_776 4_575
O1C Eu2 O4C 96.3(2) . 4_575
O2A Eu2 O3A 72.9(2) . 3_776
O4B Eu2 O3A 127.10(19) 4_575 3_776
O1W Eu2 O3A 101.9(2) . 3_776
O1B Eu2 O3A 80.5(2) . 3_776
O4A Eu2 O3A 51.2(2) 3_776 3_776
O1C Eu2 O3A 69.60(18) . 3_776
O4C Eu2 O3A 147.9(2) 4_575 3_776
O2A Eu2 O3C 110.9(2) . 4_575
O4B Eu2 O3C 74.87(18) 4_575 4_575
O1W Eu2 O3C 118.5(2) . 4_575
O1B Eu2 O3C 74.02(19) . 4_575
O4A Eu2 O3C 146.1(2) 3_776 4_575
O1C Eu2 O3C 72.39(18) . 4_575
O4C Eu2 O3C 50.5(2) 4_575 4_575
O3A Eu2 O3C 139.13(18) 3_776 4_575
O2A Eu2 C4A 88.7(2) . 3_776
O4B Eu2 C4A 102.3(2) 4_575 3_776
O1W Eu2 C4A 86.9(3) . 3_776
O1B Eu2 C4A 77.4(2) . 3_776
O4A Eu2 C4A 25.2(2) 3_776 3_776
O1C Eu2 C4A 93.5(2) . 3_776
O4C Eu2 C4A 158.6(2) 4_575 3_776
O3A Eu2 C4A 26.1(2) 3_776 3_776
O3C Eu2 C4A 150.9(2) 4_575 3_776
O2A Eu2 C4C 93.6(2) . 4_575
O4B Eu2 C4C 76.9(2) 4_575 4_575
O1W Eu2 C4C 95.6(3) . 4_575
O1B Eu2 C4C 99.6(2) . 4_575
O4A Eu2 C4C 154.9(2) 3_776 4_575
O1C Eu2 C4C 85.3(2) . 4_575
O4C Eu2 C4C 24.4(2) 4_575 4_575
O3A Eu2 C4C 153.7(2) 3_776 4_575
O3C Eu2 C4C 26.2(2) 4_575 4_575
C4A Eu2 C4C 177.0(3) 3_776 4_575
O2A Eu2 Eu1 134.65(16) . 4_575
O4B Eu2 Eu1 69.90(15) 4_575 4_575
O1W Eu2 Eu1 138.5(2) . 4_575
O1B Eu2 Eu1 40.04(14) . 4_575
O4A Eu2 Eu1 115.98(18) 3_776 4_575
O1C Eu2 Eu1 67.61(13) . 4_575
O4C Eu2 Eu1 84.10(17) 4_575 4_575
O3A Eu2 Eu1 114.23(14) 3_776 4_575
O3C Eu2 Eu1 33.98(12) 4_575 4_575
C4A Eu2 Eu1 117.27(17) 3_776 4_575
C4C Eu2 Eu1 59.73(19) 4_575 4_575
O1A Eu1 O3B 145.2(2) . .
O1A Eu1 O3C 113.9(2) . .
O3B Eu1 O3C 77.3(2) . .
O1A Eu1 O2C 78.0(2) . 4_576
O3B Eu1 O2C 135.7(2) . 4_576
O3C Eu1 O2C 73.2(2) . 4_576
O1A Eu1 O3A 80.0(2) . 3_776
O3B Eu1 O3A 74.8(2) . 3_776
O3C Eu1 O3A 145.03(19) . 3_776
O2C Eu1 O3A 141.7(2) 4_576 3_776
O1A Eu1 O2B 103.4(2) . 4_576
O3B Eu1 O2B 94.8(2) . 4_576
O3C Eu1 O2B 124.7(2) . 4_576
O2C Eu1 O2B 76.5(2) 4_576 4_576
O3A Eu1 O2B 78.6(2) 3_776 4_576
O1A Eu1 O1C 74.2(2) . .
O3B Eu1 O1C 75.2(2) . .
O3C Eu1 O1C 81.56(18) . .
O2C Eu1 O1C 130.32(18) 4_576 .
O3A Eu1 O1C 71.31(18) 3_776 .
O2B Eu1 O1C 149.77(19) 4_576 .
O1A Eu1 O1B 147.5(2) . 4_576
O3B Eu1 O1B 65.9(2) . 4_576
O3C Eu1 O1B 74.86(18) . 4_576
O2C Eu1 O1B 74.90(19) 4_576 4_576
O3A Eu1 O1B 111.40(19) 3_776 4_576
O2B Eu1 O1B 52.9(2) 4_576 4_576
O1C Eu1 O1B 137.88(19) . 4_576
O1A Eu1 C4B 128.7(2) . 4_576
O3B Eu1 C4B 77.1(2) . 4_576
O3C Eu1 C4B 100.1(2) . 4_576
O2C Eu1 C4B 76.5(2) 4_576 4_576
O3A Eu1 C4B 93.8(2) 3_776 4_576
O2B Eu1 C4B 27.2(2) 4_576 4_576
O1C Eu1 C4B 151.2(2) . 4_576
O1B Eu1 C4B 25.9(2) 4_576 4_576
O1A Eu1 Eu2 142.46(16) . 4_576
O3B Eu1 Eu2 66.55(16) . 4_576
O3C Eu1 Eu2 38.59(13) . 4_576
O2C Eu1 Eu2 69.75(15) 4_576 4_576
O3A Eu1 Eu2 137.58(15) 3_776 4_576
O2B Eu1 Eu2 87.66(16) 4_576 4_576
O1C Eu1 Eu2 112.92(13) . 4_576
O1B Eu1 Eu2 36.27(12) 4_576 4_576
C4B Eu1 Eu2 61.71(19) 4_576 4_576
O1A Eu1 Eu2 69.71(15) . .
O3B Eu1 Eu2 75.82(16) . .
O3C Eu1 Eu2 116.39(13) . .
O2C Eu1 Eu2 147.52(14) 4_576 .
O3A Eu1 Eu2 35.68(13) 3_776 .
O2B Eu1 Eu2 114.12(15) 4_576 .
O1C Eu1 Eu2 36.09(12) . .
O1B Eu1 Eu2 136.73(13) 4_576 .
C4B Eu1 Eu2 127.48(18) 4_576 .
Eu2 Eu1 Eu2 137.997(14) 4_576 .
Eu2 O1W H2W 126(5) . .
Eu2 O1W H1W 116(7) . .
H2W O1W H1W 110(3) . .
O1A C1A O2A 126.4(8) . .
O1A C1A C2A 116.6(7) . .
O2A C1A C2A 116.8(8) . .
C3A C2A C5A 110.1(7) . .
C3A C2A C1A 110.1(7) . .
C5A C2A C1A 113.4(7) . .
C3A C2A H2A 107.7 . .
C5A C2A H2A 107.7 . .
C1A C2A H2A 107.7 . .
C4A C3A C2A 113.1(7) . .
C4A C3A H3A1 109.0 . .
C2A C3A H3A1 109.0 . .
C4A C3A H3A2 109.0 . .
C2A C3A H3A2 109.0 . .
H3A1 C3A H3A2 107.8 . .
O4A C4A O3A 118.6(8) . .
O4A C4A C3A 121.2(8) . .
O3A C4A C3A 120.2(8) . .
O4A C4A Eu2 58.4(5) . 3_776
O3A C4A Eu2 60.3(4) . 3_776
C3A C4A Eu2 176.1(6) . 3_776
C6A C5A C10A 117.7(10) . .
C6A C5A C2A 119.0(9) . .
C10A C5A C2A 122.9(9) . .
C5A C6A C7A 120.2(12) . .
C5A C6A H6A 119.9 . .
C7A C6A H6A 119.9 . .
C8A C7A C6A 119.8(13) . .
C8A C7A H7A 120.1 . .
C6A C7A H7A 120.1 . .
C9A C8A C7A 121.0(12) . .
C9A C8A H8A 119.5 . .
C7A C8A H8A 119.5 . .
C8A C9A C10A 120.2(13) . .
C8A C9A H9A 119.9 . .
C10A C9A H9A 119.9 . .
C9A C10A C5A 121.1(11) . .
C9A C10A H10A 119.5 . .
C5A C10A H10A 119.5 . .
C1A O1A Eu1 137.0(6) . .
C1A O2A Eu2 139.9(6) . .
C4A O3A Eu1 150.2(6) . 3_776
C4A O3A Eu2 93.6(5) . 3_776
Eu1 O3A Eu2 111.0(2) 3_776 3_776
C4A O4A Eu2 96.5(5) . 3_776
O4B C1B O3B 125.7(8) . .
O4B C1B C2B 118.8(8) . .
O3B C1B C2B 115.5(8) . .
C3B C2B C1B 108.1(7) . .
C3B C2B C5B 114.2(8) . .
C1B C2B C5B 108.5(7) . .
C3B C2B H2B 108.7 . .
C1B C2B H2B 108.7 . .
C5B C2B H2B 108.7 . .
C2B C3B C4B 110.9(7) . .
C2B C3B H3B1 109.5 . .
C4B C3B H3B1 109.5 . .
C2B C3B H3B2 109.5 . .
C4B C3B H3B2 109.5 . .
H3B1 C3B H3B2 108.0 . .
O1B C4B O2B 121.6(8) . .
O1B C4B C3B 123.1(8) . .
O2B C4B C3B 115.3(8) . .
O1B C4B Eu1 67.1(5) . 4_575
O2B C4B Eu1 55.3(4) . 4_575
C3B C4B Eu1 166.8(6) . 4_575
C6B C5B C10B 118.8(10) . .
C6B C5B C2B 118.6(10) . .
C10B C5B C2B 122.7(10) . .
C5B C6B C7B 122.7(14) . .
C5B C6B H6B 118.7 . .
C7B C6B H6B 118.7 . .
C8B C7B C6B 117.6(15) . .
C8B C7B H7B 121.2 . .
C6B C7B H7B 121.2 . .
C7B C8B C9B 120.5(14) . .
C7B C8B H8B 119.7 . .
C9B C8B H8B 119.7 . .
C8B C9B C10B 120.8(15) . .
C8B C9B H9B 119.6 . .
C10B C9B H9B 119.6 . .
C5B C10B C9B 119.3(14) . .
C5B C10B H10B 120.4 . .
C9B C10B H10B 120.4 . .
C4B O1B Eu2 162.7(6) . .
C4B O1B Eu1 87.0(5) . 4_575
Eu2 O1B Eu1 103.7(2) . 4_575
C4B O2B Eu1 97.4(5) . 4_575
C1B O3B Eu1 141.7(6) . .
C1B O4B Eu2 130.2(5) . 4_576
O2C C1C O1C 125.0(7) . .
O2C C1C C2C 117.3(8) . .
O1C C1C C2C 117.6(8) . .
C5C C2C C1C 105.8(7) . .
C5C C2C C3C 114.8(8) . .
C1C C2C C3C 110.5(7) . .
C5C C2C H2C 108.5 . .
C1C C2C H2C 108.5 . .
C3C C2C H2C 108.5 . .
C4C C3C C2C 114.1(8) . .
C4C C3C H3C1 108.7 . .
C2C C3C H3C1 108.7 . .
C4C C3C H3C2 108.7 . .
C2C C3C H3C2 108.7 . .
H3C1 C3C H3C2 107.6 . .
O4C C4C O3C 119.3(8) . .
O4C C4C C3C 121.5(8) . .
O3C C4C C3C 119.3(9) . .
O4C C4C Eu2 56.8(5) . 4_576
O3C C4C Eu2 62.6(4) . 4_576
C3C C4C Eu2 174.8(7) . 4_576
C6C C5C C10C 118.5(10) . .
C6C C5C C2C 122.0(10) . .
C10C C5C C2C 119.2(10) . .
C5C C6C C7C 121.3(13) . .
C5C C6C H6C 119.3 . .
C7C C6C H6C 119.3 . .
C8C C7C C6C 118.2(14) . .
C8C C7C H7C 120.9 . .
C6C C7C H7C 120.9 . .
C9C C8C C7C 121.8(13) . .
C9C C8C H8C 119.1 . .
C7C C8C H8C 119.1 . .
C8C C9C C10C 118.7(15) . .
C8C C9C H9C 120.6 . .
C10C C9C H9C 120.6 . .
C5C C10C C9C 121.3(13) . .
C5C C10C H10C 119.3 . .
C9C C10C H10C 119.3 . .
C1C O1C Eu2 133.2(5) . .
C1C O1C Eu1 116.0(5) . .
Eu2 O1C Eu1 107.2(2) . .
C1C O2C Eu1 136.9(5) . 4_575
C4C O3C Eu1 157.6(6) . .
C4C O3C Eu2 91.2(6) . 4_576
Eu1 O3C Eu2 107.4(2) . 4_576
C4C O4C Eu2 98.8(6) . 4_576

loop_
_geom_bond_atom_site_label_1
_geom_bond_atom_site_label_2
_geom_bond_distance
_geom_bond_site_symmetry_2
Eu2 O2A 2.372(6) .
Eu2 O4B 2.396(6) 4_575
Eu2 O1W 2.409(7) .
Eu2 O1B 2.426(6) .
Eu2 O4A 2.463(6) 3_776
Eu2 O1C 2.470(5) .
Eu2 O4C 2.483(6) 4_575
Eu2 O3A 2.503(5) 3_776
Eu2 O3C 2.605(6) 4_575
Eu2 C4A 2.875(8) 3_776
Eu2 C4C 2.933(9) 4_575
Eu2 Eu1 3.9845(6) 4_575
Eu1 O1A 2.296(6) .
Eu1 O3B 2.317(6) .
Eu1 O3C 2.334(6) .
Eu1 O2C 2.356(5) 4_576
Eu1 O3A 2.357(6) 3_776
Eu1 O2B 2.373(6) 4_576
Eu1 O1C 2.508(5) .
Eu1 O1B 2.638(6) 4_576
Eu1 C4B 2.861(9) 4_576
Eu1 Eu2 3.9845(6) 4_576
O1W H2W 0.879(10) .
O1W H1W 0.868(10) .
C1A O1A 1.258(10) .
C1A O2A 1.266(10) .
C1A C2A 1.522(11) .
C2A C3A 1.511(12) .
C2A C5A 1.520(12) .
C2A H2A 0.9800 .
C3A C4A 1.501(12) .
C3A H3A1 0.9700 .
C3A H3A2 0.9700 .
C4A O4A 1.230(10) .
C4A O3A 1.266(10) .
C4A Eu2 2.875(8) 3_776
C5A C6A 1.359(14) .
C5A C10A 1.384(14) .
C6A C7A 1.410(16) .
C6A H6A 0.9300 .
C7A C8A 1.340(19) .
C7A H7A 0.9300 .
C8A C9A 1.331(17) .
C8A H8A 0.9300 .
C9A C10A 1.374(14) .
C9A H9A 0.9300 .
C10A H10A 0.9300 .
O3A Eu1 2.357(6) 3_776
O3A Eu2 2.503(5) 3_776
O4A Eu2 2.463(6) 3_776
C1B O4B 1.258(10) .
C1B O3B 1.278(11) .
C1B C2B 1.517(11) .
C2B C3B 1.514(12) .
C2B C5B 1.526(12) .
C2B H2B 0.9800 .
C3B C4B 1.515(12) .
C3B H3B1 0.9700 .
C3B H3B2 0.9700 .
C4B O1B 1.252(10) .
C4B O2B 1.321(11) .
C4B Eu1 2.861(9) 4_575
C5B C6B 1.360(16) .
C5B C10B 1.388(16) .
C6B C7B 1.401(16) .
C6B H6B 0.9300 .
C7B C8B 1.37(2) .
C7B H7B 0.9300 .
C8B C9B 1.37(2) .
C8B H8B 0.9300 .
C9B C10B 1.389(18) .
C9B H9B 0.9300 .
C10B H10B 0.9300 .
O1B Eu1 2.638(6) 4_575
O2B Eu1 2.373(6) 4_575
O4B Eu2 2.396(6) 4_576
C1C O2C 1.244(10) .
C1C O1C 1.274(10) .
C1C C2C 1.524(11) .
C2C C5C 1.517(12) .
C2C C3C 1.526(13) .
C2C H2C 0.9800 .
C3C C4C 1.506(12) .
C3C H3C1 0.9700 .
C3C H3C2 0.9700 .
C4C O4C 1.226(12) .
C4C O3C 1.293(10) .
C4C Eu2 2.933(9) 4_576
C5C C6C 1.378(16) .
C5C C10C 1.385(16) .
C6C C7C 1.409(14) .
C6C H6C 0.9300 .
C7C C8C 1.38(2) .
C7C H7C 0.9300 .
C8C C9C 1.37(2) .
C8C H8C 0.9300 .
C9C C10C 1.401(15) .
C9C H9C 0.9300 .
C10C H10C 0.9300 .
O2C Eu1 2.356(5) 4_575
O3C Eu2 2.605(6) 4_576
O4C Eu2 2.483(6) 4_576

loop_
_geom_hbond_atom_site_label_D
_geom_hbond_atom_site_label_H
_geom_hbond_atom_site_label_A
_geom_hbond_distance_DH
_geom_hbond_distance_HA
_geom_hbond_distance_DA
_geom_hbond_angle_DHA
_geom_hbond_site_symmetry_A
O1W H2W O2B 0.879(10) 1.870(19) 2.686(11) 154(5) 2_755
O1W H1W O4B 0.868(10) 2.45(7) 3.125(9) 135(8) 2_755
C3A H3A1 O2B 0.97 2.34 3.214(11) 149.9 2_755

loop_
_geom_torsion_atom_site_label_1
_geom_torsion_atom_site_label_2
_geom_torsion_atom_site_label_3
_geom_torsion_atom_site_label_4
_geom_torsion
_geom_torsion_site_symmetry_1
_geom_torsion_site_symmetry_4
O1A C1A C2A C3A 118.3(8) . .
O2A C1A C2A C3A -57.0(10) . .
O1A C1A C2A C5A -117.9(9) . .
O2A C1A C2A C5A 66.8(10) . .
C5A C2A C3A C4A 171.5(7) . .
C1A C2A C3A C4A -62.8(9) . .
C2A C3A C4A O4A -48.1(12) . .
C2A C3A C4A O3A 133.1(8) . .
C3A C2A C5A C6A -102.8(12) . .
C1A C2A C5A C6A 133.4(11) . .
C3A C2A C5A C10A 70.3(12) . .
C1A C2A C5A C10A -53.5(13) . .
C10A C5A C6A C7A 1(2) . .
C2A C5A C6A C7A 174.7(14) . .
C5A C6A C7A C8A 0(3) . .
C6A C7A C8A C9A 0(3) . .
C7A C8A C9A C10A 0(3) . .
C8A C9A C10A C5A 1(2) . .
C6A C5A C10A C9A -2(2) . .
C2A C5A C10A C9A -175.0(12) . .
O2A C1A O1A Eu1 5.3(15) . .
C2A C1A O1A Eu1 -169.5(5) . .
O1A C1A O2A Eu2 9.6(15) . .
C2A C1A O2A Eu2 -175.7(5) . .
O4A C4A O3A Eu1 -149.6(8) . 3_776
C3A C4A O3A Eu1 29.2(16) . 3_776
Eu2 C4A O3A Eu1 -146.3(11) 3_776 3_776
O4A C4A O3A Eu2 -3.3(9) . 3_776
C3A C4A O3A Eu2 175.6(7) . 3_776
O3A C4A O4A Eu2 3.3(9) . 3_776
C3A C4A O4A Eu2 -175.5(7) . 3_776
O4B C1B C2B C3B 161.6(8) . .
O3B C1B C2B C3B -18.1(10) . .
O4B C1B C2B C5B -74.1(10) . .
O3B C1B C2B C5B 106.2(9) . .
C1B C2B C3B C4B -51.9(10) . .
C5B C2B C3B C4B -172.7(7) . .
C2B C3B C4B O1B 133.5(9) . .
C2B C3B C4B O2B -46.3(11) . .
C2B C3B C4B Eu1 -88(3) . 4_575
C3B C2B C5B C6B -160.0(10) . .
C1B C2B C5B C6B 79.5(12) . .
C3B C2B C5B C10B 19.4(14) . .
C1B C2B C5B C10B -101.2(12) . .
C10B C5B C6B C7B 1(2) . .
C2B C5B C6B C7B -179.9(13) . .
C5B C6B C7B C8B 4(3) . .
C6B C7B C8B C9B -7(3) . .
C7B C8B C9B C10B 5(3) . .
C6B C5B C10B C9B -3(2) . .
C2B C5B C10B C9B 177.5(13) . .
C8B C9B C10B C5B 0(3) . .
O2B C4B O1B Eu2 119.4(18) . .
C3B C4B O1B Eu2 -60(2) . .
Eu1 C4B O1B Eu2 129.1(19) 4_575 .
O2B C4B O1B Eu1 -9.7(8) . 4_575
C3B C4B O1B Eu1 170.5(8) . 4_575
O1B C4B O2B Eu1 10.9(9) . 4_575
C3B C4B O2B Eu1 -169.3(6) . 4_575
O4B C1B O3B Eu1 22.3(15) . .
C2B C1B O3B Eu1 -158.0(7) . .
O3B C1B O4B Eu2 -34.5(12) . 4_576
C2B C1B O4B Eu2 145.8(6) . 4_576
O2C C1C C2C C5C -70.0(10) . .
O1C C1C C2C C5C 107.3(9) . .
O2C C1C C2C C3C 54.9(10) . .
O1C C1C C2C C3C -127.9(8) . .
C5C C2C C3C C4C -175.3(8) . .
C1C C2C C3C C4C 65.2(10) . .
C2C C3C C4C O4C -175.2(9) . .
C2C C3C C4C O3C 3.8(12) . .
C1C C2C C5C C6C 79.6(11) . .
C3C C2C C5C C6C -42.4(12) . .
C1C C2C C5C C10C -93.8(11) . .
C3C C2C C5C C10C 144.1(10) . .
C10C C5C C6C C7C -3.1(16) . .
C2C C5C C6C C7C -176.7(9) . .
C5C C6C C7C C8C 1.9(18) . .
C6C C7C C8C C9C -1(2) . .
C7C C8C C9C C10C 2(2) . .
C6C C5C C10C C9C 3.6(17) . .
C2C C5C C10C C9C 177.3(10) . .
C8C C9C C10C C5C -3(2) . .
O2C C1C O1C Eu2 38.3(12) . .
C2C C1C O1C Eu2 -138.8(6) . .
O2C C1C O1C Eu1 -117.2(7) . .
C2C C1C O1C Eu1 65.8(8) . .
O1C C1C O2C Eu1 -31.7(13) . 4_575
C2C C1C O2C Eu1 145.3(6) . 4_575
O4C C4C O3C Eu1 151.2(11) . .
C3C C4C O3C Eu1 -28(2) . .
Eu2 C4C O3C Eu1 146.7(15) 4_576 .
O4C C4C O3C Eu2 4.5(9) . 4_576
C3C C4C O3C Eu2 -174.5(7) . 4_576
O3C C4C O4C Eu2 -4.8(10) . 4_576
C3C C4C O4C Eu2 174.2(7) . 4_576
